data_8106042
loop_
_publ_author_name
'Zai, Yanbing'
'Zhu, Linlin'
'Wu, Xiangxiang'

_publ_section_title
;
 Crystal structure of the salt tris(guanidinium) tris(tetrapropylammonium)
 bis(pyridine-2,4,6-tricarboxylate) -- water (1/10), C55H126N14O22
;
_journal_issue 1
_journal_name_full 'Zeitschrift f\"ur Kristallographie - New Crystal Structures'
_journal_page_first 57
_journal_page_last 60
_journal_paper_doi 10.1515/ncrs-2017-0137
_journal_volume 233
_journal_year 2018
_chemical_formula_moiety '3(C12 H28 N),2(C8 H2 N O6),3(C H6 N3),10(H2 O)'
_chemical_formula_sum 'C55 H126 N14 O22'
_chemical_formula_weight 1335.69
_space_group_crystal_system monoclinic
_space_group_IT_number 9
_space_group_name_Hall 'C -2yc'
_space_group_name_H-M_alt 'C 1 c 1'
_atom_sites_solution_hydrogens mixed
_audit_creation_method SHELXL-2014/7
_cell_angle_alpha 90
_cell_angle_beta 109.2070(10)
_cell_angle_gamma 90
_cell_formula_units_Z 4
_cell_length_a 44.1382(7)
_cell_length_b 8.18540(10)
_cell_length_c 21.8699(3)
_cell_measurement_reflns_used 9893
_cell_measurement_temperature 296(2)
_cell_measurement_theta_max 27.6
_cell_measurement_theta_min 2.47
_cell_volume 7461.53(19)
_computing_cell_refinement 'Bruker SMART'
_computing_data_collection 'Bruker SMART'
_computing_data_reduction 'Bruker SAINT'
_computing_molecular_graphics 'Bruker SHELXTL'
_computing_publication_material 'Bruker SHELXTL'
_computing_structure_refinement 'Bruker SHELXTL'
_computing_structure_solution 'Bruker SHELXTL'
_diffrn_ambient_temperature 296(2)
_diffrn_measured_fraction_theta_full 0.996
_diffrn_measured_fraction_theta_max 0.991
_diffrn_measurement_device_type 'CCD area detector'
_diffrn_measurement_method 'phi and omega scans'
_diffrn_radiation_type MoK\a
_diffrn_radiation_wavelength 0.71073
_diffrn_reflns_av_R_equivalents 0.0182
_diffrn_reflns_av_unetI/netI 0.0253
_diffrn_reflns_Laue_measured_fraction_full 0.996
_diffrn_reflns_Laue_measured_fraction_max 0.991
_diffrn_reflns_limit_h_max 48
_diffrn_reflns_limit_h_min -57
_diffrn_reflns_limit_k_max 10
_diffrn_reflns_limit_k_min -10
_diffrn_reflns_limit_l_max 27
_diffrn_reflns_limit_l_min -28
_diffrn_reflns_number 24874
_diffrn_reflns_point_group_measured_fraction_full 0.841
_diffrn_reflns_point_group_measured_fraction_max 0.815
_diffrn_reflns_theta_full 25.242
_diffrn_reflns_theta_max 27.649
_diffrn_reflns_theta_min 2.275
_exptl_absorpt_coefficient_mu 0.091
_exptl_absorpt_correction_type multi-scan
_exptl_absorpt_process_details sadabs
_exptl_crystal_colour colorless
_exptl_crystal_density_diffrn 1.189
_exptl_crystal_description block
_exptl_crystal_F_000 2920
_exptl_crystal_size_max 0.550
_exptl_crystal_size_mid 0.530
_exptl_crystal_size_min 0.440
_refine_diff_density_max 0.214
_refine_diff_density_min -0.199
_refine_diff_density_rms 0.037
_refine_ls_abs_structure_details
;
 Flack x determined using 4361 quotients [(I+)-(I-)]/[(I+)+(I-)]
 (Parsons, Flack and Wagner, Acta Cryst. B69 (2013) 249-259).
;
_refine_ls_abs_structure_Flack 0.5(2)
_refine_ls_extinction_coef .
_refine_ls_extinction_method none
_refine_ls_goodness_of_fit_ref 1.022
_refine_ls_hydrogen_treatment constr
_refine_ls_matrix_type full
_refine_ls_number_parameters 820
_refine_ls_number_reflns 14189
_refine_ls_number_restraints 12
_refine_ls_restrained_S_all 1.266
_refine_ls_R_factor_all 0.0490
_refine_ls_R_factor_gt 0.0418
_refine_ls_shift/su_max 0.001
_refine_ls_shift/su_mean 0.000
_refine_ls_structure_factor_coef Fsqd
_refine_ls_weighting_details 'w=1/[\s^2^(Fo^2^)+(0.0767P)^2^+0.8025P] where P=(Fo^2^+2Fc^2^)/3'
_refine_ls_weighting_scheme calc
_refine_ls_wR_factor_gt 0.1131
_refine_ls_wR_factor_ref 0.1187
_reflns_Friedel_coverage 0.644
_reflns_Friedel_fraction_full 0.685
_reflns_Friedel_fraction_max 0.638
_reflns_number_gt 12394
_reflns_number_total 14189
_reflns_threshold_expression 'I > 2\s(I)'
_cod_data_source_file suppl_ncrs-2017-0137_suppl.cif
_cod_data_source_block 080630a_0m
_cod_original_sg_symbol_H-M 'C c'
_cod_database_code 8106042
_shelx_shelxl_version_number 2014/7
_shelx_space_group_comment
;
The symmetry employed for this shelxl refinement is uniquely defined
by the following loop, which should always be used as a source of
symmetry information in preference to the above space-group names.
They are only intended as comments.
;
_shelx_estimated_absorpt_t_min 0.952
_shelx_estimated_absorpt_t_max 0.961

loop_
_space_group_symop_operation_xyz
'x, y, z'
'x, -y, z+1/2'
'x+1/2, y+1/2, z'
'x+1/2, -y+1/2, z+1/2'

loop_
_atom_site_label
_atom_site_type_symbol
_atom_site_fract_x
_atom_site_fract_y
_atom_site_fract_z
_atom_site_U_iso_or_equiv
_atom_site_adp_type
_atom_site_occupancy
_atom_site_site_symmetry_order
_atom_site_calc_flag
_atom_site_refinement_flags_posn
_atom_site_refinement_flags_adp
_atom_site_refinement_flags_occupancy
_atom_site_disorder_assembly
_atom_site_disorder_group
C1 C 0.36529(5) 0.2666(3) 0.16278(9) 0.0337(4) Uani 1 1 d . . . . .
N1 N 0.38152(4) 0.2076(2) 0.22193(8) 0.0344(4) Uani 1 1 d . . . . .
O1 O 0.41338(4) 0.2572(2) 0.13734(8) 0.0490(4) Uani 1 1 d . . . . .
O1W O 0.25981(9) 0.2608(3) 0.32685(14) 0.0930(8) Uani 1 1 d . . . . .
H1WA H 0.2607 0.3065 0.2921 0.139 Uiso 1 1 d DR U . . .
H1WB H 0.2793 0.2420 0.3512 0.139 Uiso 1 1 d DR U . . .
C2 C 0.33303(5) 0.3079(3) 0.14411(10) 0.0373(4) Uani 1 1 d . . . . .
H2A H 0.3226 0.3490 0.1029 0.045 Uiso 1 1 calc R U . . .
O2 O 0.36825(5) 0.3047(3) 0.05752(8) 0.0621(5) Uani 1 1 d . . . . .
O2W O 0.19786(7) 0.1469(6) 0.33569(13) 0.1146(12) Uani 1 1 d . . . . .
H2WA H 0.1849 0.1336 0.2975 0.172 Uiso 1 1 d DR U . . .
H2WB H 0.2157 0.1797 0.3332 0.172 Uiso 1 1 d DR U . . .
N2 N 0.05995(4) -0.1269(2) 0.25666(8) 0.0381(4) Uani 1 1 d . . . . .
C3 C 0.31641(5) 0.2874(3) 0.18744(10) 0.0356(4) Uani 1 1 d . . . . .
O3 O 0.26768(4) 0.3790(3) 0.11113(10) 0.0616(5) Uani 1 1 d . . . . .
O3W O 0.07209(6) 0.8725(4) 0.50766(10) 0.0762(7) Uani 1 1 d . . . . .
H3WA H 0.0765 0.8631 0.4725 0.114 Uiso 1 1 d DR U . . .
H3WB H 0.0891 0.9046 0.5376 0.114 Uiso 1 1 d DR U . . .
N3 N 0.44662(5) -0.2069(3) 0.55103(9) 0.0448(4) Uani 1 1 d . . . . .
H3A H 0.4665 -0.2381 0.5590 0.067 Uiso 1 1 d R U . . .
H3B H 0.4366 -0.2206 0.5811 0.067 Uiso 1 1 d R U . . .
C4 C 0.33291(5) 0.2256(3) 0.24817(10) 0.0369(4) Uani 1 1 d . . . . .
H4A H 0.3225 0.2106 0.2785 0.044 Uiso 1 1 calc R U . . .
O4 O 0.26622(4) 0.2945(3) 0.20612(9) 0.0604(5) Uani 1 1 d . . . . .
O4W O 0.18578(6) -0.1689(5) 0.39896(12) 0.1003(10) Uani 1 1 d . . . . .
H4WA H 0.1671 -0.1470 0.3999 0.150 Uiso 1 1 d DR U . . .
H4WB H 0.1864 -0.0655 0.3961 0.150 Uiso 1 1 d DR U . . .
N4 N 0.39863(5) -0.1242(3) 0.47879(9) 0.0469(5) Uani 1 1 d . . . . .
H4B H 0.3882 -0.1742 0.5014 0.070 Uiso 1 1 d R U . . .
H4C H 0.3871 -0.0648 0.4445 0.070 Uiso 1 1 d R U . . .
C5 C 0.36523(5) 0.1864(3) 0.26324(9) 0.0347(4) Uani 1 1 d . . . . .
O5 O 0.36909(4) 0.0796(3) 0.36646(8) 0.0563(5) Uani 1 1 d . . . . .
O5W O 0.32376(7) 0.5207(4) -0.01797(14) 0.0978(9) Uani 1 1 d . . . . .
H5WA H 0.3347 0.4390 0.0025 0.147 Uiso 1 1 d DR U . . .
H5WB H 0.3135 0.5611 0.0060 0.147 Uiso 1 1 d DR U . . .
N5 N 0.44477(5) -0.0949(3) 0.45343(9) 0.0494(5) Uani 1 1 d . . . . .
H5A H 0.4653 -0.0879 0.4710 0.074 Uiso 1 1 d R U . . .
H5B H 0.4333 -0.0364 0.4169 0.074 Uiso 1 1 d R U . . .
C6 C 0.38417(5) 0.2774(3) 0.11553(10) 0.0375(4) Uani 1 1 d . . . . .
N6 N 0.19805(5) 1.2223(3) 0.13598(10) 0.0537(5) Uani 1 1 d . . . . .
H6B H 0.2192 1.2394 0.1582 0.081 Uiso 1 1 d R U . . .
H6A H 0.1868 1.1858 0.1578 0.081 Uiso 1 1 d R U . . .
O6 O 0.41332(4) 0.0863(3) 0.33975(8) 0.0616(5) Uani 1 1 d . . . . .
O6W O 0.01498(8) 0.8388(6) 0.5208(2) 0.1262(12) Uani 1 1 d . . . . .
H6WA H 0.0345 0.8471 0.5199 0.189 Uiso 1 1 d DR U . . .
H6WB H 0.0110 0.7348 0.5209 0.189 Uiso 1 1 d DR U . . .
C7 C 0.28047(5) 0.3244(3) 0.16691(11) 0.0418(5) Uani 1 1 d . . . . .
N7 N 0.15835(5) 1.1591(3) 0.04167(10) 0.0496(5) Uani 1 1 d . . . . .
H7A H 0.1478 1.1236 0.0660 0.074 Uiso 1 1 d R U . . .
H7B H 0.1502 1.1464 -0.0003 0.074 Uiso 1 1 d R U . . .
O7 O 0.15556(4) 0.1038(3) 0.20877(8) 0.0607(5) Uani 1 1 d . . . . .
O7W O 0.32183(9) 0.2053(4) 0.4103(2) 0.1137(11) Uani 1 1 d . . . . .
H7WB H 0.3360 0.1416 0.4036 0.171 Uiso 1 1 d DR U . . .
H7WA H 0.3312 0.2978 0.4226 0.171 Uiso 1 1 d DR U . . .
C8 C 0.38425(5) 0.1122(3) 0.32896(10) 0.0403(5) Uani 1 1 d . . . . .
N8 N 0.20705(5) 1.2519(3) 0.03949(10) 0.0537(5) Uani 1 1 d . . . . .
H8A H 0.2251 1.2884 0.0600 0.080 Uiso 1 1 d R U . . .
H8B H 0.2041 1.2157 0.0008 0.080 Uiso 1 1 d R U . . .
O8 O 0.12321(5) 0.0215(3) 0.11319(8) 0.0620(5) Uani 1 1 d . . . . .
O8W O 0.51141(7) -0.0130(6) 0.52149(16) 0.1283(14) Uani 1 1 d . . . . .
H8WA H 0.5120 -0.1028 0.5414 0.192 Uiso 1 1 d DR U . . .
H8WB H 0.5140 -0.1127 0.5134 0.192 Uiso 1 1 d DR U . . .
C9 C 0.10572(5) -0.0178(3) 0.20299(9) 0.0359(4) Uani 1 1 d . . . . .
O9 O 0.01352(6) -0.1698(4) 0.09118(9) 0.0938(10) Uani 1 1 d . . . . .
O9W O 0.26619(9) 0.5738(4) 0.00668(15) 0.1034(9) Uani 1 1 d . . . . .
H9WA H 0.2661 0.5094 0.0371 0.155 Uiso 1 1 d DR U . . .
H9WB H 0.2848 0.5824 0.0345 0.155 Uiso 1 1 d DR U . . .
N9 N 0.47952(7) 0.1947(4) 0.37493(12) 0.0714(7) Uani 1 1 d . . . . .
H9A H 0.4962 0.2121 0.4072 0.107 Uiso 1 1 d R U . . .
H9B H 0.4610 0.1655 0.3789 0.107 Uiso 1 1 d R U . . .
C10 C 0.07509(5) -0.0611(3) 0.16405(9) 0.0395(5) Uani 1 1 d . . . . .
H10A H 0.0694 -0.0552 0.1192 0.047 Uiso 1 1 calc R U . . .
O10 O -0.00177(4) -0.1747(3) 0.17795(9) 0.0641(5) Uani 1 1 d . . . . .
O10W O 0.20638(12) 0.4616(6) 0.4061(2) 0.1530(17) Uani 1 1 d . . . . .
H10F H 0.2244 0.4511 0.4360 0.230 Uiso 1 1 d DR U . . .
H10G H 0.2041 0.3716 0.3857 0.230 Uiso 1 1 d DR U . . .
N10 N 0.45704(6) 0.1964(3) 0.26545(11) 0.0558(5) Uani 1 1 d . . . . .
H10B H 0.4377 0.1925 0.2604 0.084 Uiso 1 1 d R U . . .
H10C H 0.4622 0.2328 0.2256 0.084 Uiso 1 1 d R U . . .
C11 C 0.05297(5) -0.1133(3) 0.19246(10) 0.0386(5) Uani 1 1 d . . . . .
O11 O 0.07514(5) -0.1498(3) 0.38733(8) 0.0621(5) Uani 1 1 d . . . . .
N11 N 0.50897(6) 0.2749(4) 0.31075(13) 0.0701(7) Uani 1 1 d . . . . .
H11B H 0.5260 0.2741 0.3414 0.105 Uiso 1 1 d R U . . .
H11A H 0.5090 0.2971 0.2729 0.105 Uiso 1 1 d R U . . .
N12 N 0.43798(5) 0.7371(2) 0.15042(11) 0.0493(5) Uani 1 1 d . . . . .
O12 O 0.12618(4) -0.0986(3) 0.40185(7) 0.0585(5) Uani 1 1 d . . . . .
C12 C 0.08977(5) -0.0905(3) 0.29415(9) 0.0354(4) Uani 1 1 d . . . . .
C13 C 0.11305(5) -0.0328(3) 0.26953(9) 0.0372(4) Uani 1 1 d . . . . .
H13A H 0.1333 -0.0045 0.2973 0.045 Uiso 1 1 calc R U . . .
N13 N 0.27118(6) 0.7568(3) 0.29611(12) 0.0542(5) Uani 1 1 d . . . . .
C14 C 0.13041(5) 0.0414(3) 0.17313(10) 0.0424(5) Uani 1 1 d . . . . .
N14 N 0.10688(6) 0.3669(2) 0.47009(10) 0.0523(5) Uani 1 1 d . . . . .
C15 C 0.01848(6) -0.1572(4) 0.15083(11) 0.0518(6) Uani 1 1 d . . . . .
C16 C 0.09751(5) -0.1154(3) 0.36716(10) 0.0403(5) Uani 1 1 d . . . . .
C17 C 0.43015(5) -0.1424(3) 0.49446(10) 0.0380(4) Uani 1 1 d . . . . .
C18 C 0.18789(5) 1.2094(3) 0.07192(11) 0.0404(5) Uani 1 1 d . . . . .
C19 C 0.48228(5) 0.2233(3) 0.31654(11) 0.0435(5) Uani 1 1 d . . . . .
C20 C 0.43761(7) 0.6259(3) 0.09420(13) 0.0511(6) Uani 1 1 d . . . . .
H20A H 0.4570 0.5607 0.1073 0.061 Uiso 1 1 calc R U . . .
H20B H 0.4196 0.5514 0.0859 0.061 Uiso 1 1 calc R U . . .
C21 C 0.43521(10) 0.7135(4) 0.03127(16) 0.0704(9) Uani 1 1 d . . . . .
H21A H 0.4170 0.7872 0.0197 0.084 Uiso 1 1 calc R U . . .
H21B H 0.4544 0.7782 0.0375 0.084 Uiso 1 1 calc R U . . .
C22 C 0.43141(13) 0.5940(5) -0.02263(17) 0.0885(12) Uani 1 1 d . . . . .
H22A H 0.4300 0.6521 -0.0616 0.133 Uiso 1 1 calc R U . . .
H22B H 0.4496 0.5222 -0.0115 0.133 Uiso 1 1 calc R U . . .
H22C H 0.4122 0.5312 -0.0292 0.133 Uiso 1 1 calc R U . . .
C23 C 0.40785(7) 0.8436(3) 0.13237(16) 0.0610(7) Uani 1 1 d . . . . .
H23A H 0.4087 0.9110 0.1694 0.073 Uiso 1 1 calc R U . . .
H23B H 0.4081 0.9161 0.0975 0.073 Uiso 1 1 calc R U . . .
C24 C 0.37661(9) 0.7510(5) 0.1116(2) 0.0829(11) Uani 1 1 d . . . . .
H24A H 0.3751 0.6863 0.0736 0.100 Uiso 1 1 calc R U . . .
H24B H 0.3762 0.6767 0.1459 0.100 Uiso 1 1 calc R U . . .
C25 C 0.34863(11) 0.8623(7) 0.0967(4) 0.130(2) Uani 1 1 d . . . . .
H25A H 0.3292 0.7993 0.0837 0.195 Uiso 1 1 calc R U . . .
H25B H 0.3498 0.9250 0.1345 0.195 Uiso 1 1 calc R U . . .
H25C H 0.3487 0.9347 0.0622 0.195 Uiso 1 1 calc R U . . .
C26 C 0.43914(7) 0.6262(3) 0.20704(13) 0.0521(6) Uani 1 1 d . . . . .
H26A H 0.4221 0.5459 0.1921 0.063 Uiso 1 1 calc R U . . .
H26B H 0.4594 0.5677 0.2201 0.063 Uiso 1 1 calc R U . . .
C27 C 0.43575(10) 0.7109(4) 0.26623(15) 0.0692(8) Uani 1 1 d . . . . .
H27A H 0.4528 0.7907 0.2823 0.083 Uiso 1 1 calc R U . . .
H27B H 0.4154 0.7680 0.2544 0.083 Uiso 1 1 calc R U . . .
C28 C 0.43746(11) 0.5884(5) 0.31843(17) 0.0767(9) Uani 1 1 d . . . . .
H28A H 0.4353 0.6436 0.3555 0.115 Uiso 1 1 calc R U . . .
H28B H 0.4204 0.5103 0.3026 0.115 Uiso 1 1 calc R U . . .
H28C H 0.4577 0.5330 0.3305 0.115 Uiso 1 1 calc R U . . .
C29 C 0.46673(7) 0.8510(3) 0.16808(15) 0.0566(7) Uani 1 1 d . . . . .
H29A H 0.4643 0.9242 0.1319 0.068 Uiso 1 1 calc R U . . .
H29B H 0.4664 0.9172 0.2046 0.068 Uiso 1 1 calc R U . . .
C30 C 0.49898(8) 0.7699(5) 0.1850(2) 0.0744(9) Uani 1 1 d . . . . .
H30A H 0.5005 0.7119 0.1474 0.089 Uiso 1 1 calc R U . . .
H30B H 0.5012 0.6908 0.2192 0.089 Uiso 1 1 calc R U . . .
C31 C 0.52582(11) 0.8926(6) 0.2070(2) 0.0975(13) Uani 1 1 d . . . . .
H31A H 0.5461 0.8372 0.2174 0.146 Uiso 1 1 calc R U . . .
H31B H 0.5239 0.9700 0.1729 0.146 Uiso 1 1 calc R U . . .
H31C H 0.5246 0.9489 0.2446 0.146 Uiso 1 1 calc R U . . .
C32 C 0.27309(9) 0.8665(4) 0.24121(16) 0.0658(8) Uani 1 1 d . . . . .
H32A H 0.2545 0.9378 0.2290 0.079 Uiso 1 1 calc R U . . .
H32B H 0.2919 0.9352 0.2577 0.079 Uiso 1 1 calc R U . . .
C33 C 0.27461(10) 0.7822(4) 0.18125(18) 0.0742(9) Uani 1 1 d . . . . .
H33A H 0.2571 0.7048 0.1664 0.089 Uiso 1 1 calc R U . . .
H33B H 0.2946 0.7221 0.1913 0.089 Uiso 1 1 calc R U . . .
C34 C 0.27245(11) 0.9053(5) 0.12786(19) 0.0801(10) Uani 1 1 d . . . . .
H34A H 0.2735 0.8489 0.0901 0.120 Uiso 1 1 calc R U . . .
H34B H 0.2525 0.9637 0.1174 0.120 Uiso 1 1 calc R U . . .
H34C H 0.2900 0.9809 0.1424 0.120 Uiso 1 1 calc R U . . .
C35 C 0.24084(7) 0.6532(3) 0.27433(15) 0.0565(6) Uani 1 1 d . . . . .
H35A H 0.2421 0.5805 0.2403 0.068 Uiso 1 1 calc R U . . .
H35B H 0.2404 0.5858 0.3105 0.068 Uiso 1 1 calc R U . . .
C36 C 0.20965(8) 0.7456(5) 0.24985(18) 0.0740(9) Uani 1 1 d . . . . .
H36A H 0.2097 0.8147 0.2139 0.089 Uiso 1 1 calc R U . . .
H36B H 0.2074 0.8151 0.2840 0.089 Uiso 1 1 calc R U . . .
C37 C 0.18164(9) 0.6283(7) 0.2280(2) 0.0954(13) Uani 1 1 d . . . . .
H37A H 0.1620 0.6889 0.2126 0.143 Uiso 1 1 calc R U . . .
H37B H 0.1838 0.5605 0.1938 0.143 Uiso 1 1 calc R U . . .
H37C H 0.1814 0.5609 0.2638 0.143 Uiso 1 1 calc R U . . .
C38 C 0.27122(8) 0.8673(3) 0.35182(15) 0.0597(7) Uani 1 1 d . . . . .
H38A H 0.2908 0.9311 0.3642 0.072 Uiso 1 1 calc R U . . .
H38B H 0.2535 0.9432 0.3361 0.072 Uiso 1 1 calc R U . . .
C39 C 0.26874(10) 0.7856(5) 0.41176(18) 0.0758(9) Uani 1 1 d . . . . .
H39A H 0.2482 0.7310 0.4015 0.091 Uiso 1 1 calc R U . . .
H39B H 0.2854 0.7036 0.4266 0.091 Uiso 1 1 calc R U . . .
C40 C 0.27208(12) 0.9079(7) 0.4647(2) 0.0962(13) Uani 1 1 d . . . . .
H40A H 0.2704 0.8531 0.5023 0.144 Uiso 1 1 calc R U . . .
H40B H 0.2926 0.9607 0.4754 0.144 Uiso 1 1 calc R U . . .
H40C H 0.2554 0.9881 0.4503 0.144 Uiso 1 1 calc R U . . .
C41 C 0.29898(7) 0.6385(4) 0.31659(18) 0.0641(8) Uani 1 1 d . . . . .
H41A H 0.2981 0.5702 0.2798 0.077 Uiso 1 1 calc R U . . .
H41B H 0.2963 0.5679 0.3501 0.077 Uiso 1 1 calc R U . . .
C42 C 0.33194(9) 0.7162(5) 0.3418(3) 0.0945(13) Uani 1 1 d . . . . .
H42A H 0.3335 0.8020 0.3124 0.113 Uiso 1 1 calc R U . . .
H42B H 0.3348 0.7658 0.3836 0.113 Uiso 1 1 calc R U . . .
C43 C 0.35744(10) 0.5968(8) 0.3484(3) 0.128(2) Uani 1 1 d . . . . .
H43A H 0.3779 0.6502 0.3644 0.191 Uiso 1 1 calc R U . . .
H43B H 0.3562 0.5128 0.3782 0.191 Uiso 1 1 calc R U . . .
H43C H 0.3549 0.5490 0.3069 0.191 Uiso 1 1 calc R U . . .
C44 C 0.11072(9) 0.4671(4) 0.41461(14) 0.0641(7) Uani 1 1 d . . . . .
H44A H 0.1287 0.5407 0.4318 0.077 Uiso 1 1 calc R U . . .
H44B H 0.0917 0.5335 0.3965 0.077 Uiso 1 1 calc R U . . .
C45 C 0.11607(12) 0.3676(5) 0.36021(17) 0.0821(10) Uani 1 1 d . . . . .
H45A H 0.1355 0.3033 0.3772 0.099 Uiso 1 1 calc R U . . .
H45B H 0.0982 0.2930 0.3425 0.099 Uiso 1 1 calc R U . . .
C46 C 0.11890(13) 0.4782(7) 0.30784(18) 0.0975(13) Uani 1 1 d . . . . .
H46A H 0.1223 0.4140 0.2739 0.146 Uiso 1 1 calc R U . . .
H46B H 0.0995 0.5406 0.2907 0.146 Uiso 1 1 calc R U . . .
H46C H 0.1367 0.5509 0.3254 0.146 Uiso 1 1 calc R U . . .
C47 C 0.07818(8) 0.2553(4) 0.44651(16) 0.0644(8) Uani 1 1 d . . . . .
H47A H 0.0765 0.1941 0.4832 0.077 Uiso 1 1 calc R U . . .
H47B H 0.0821 0.1773 0.4165 0.077 Uiso 1 1 calc R U . . .
C48 C 0.04622(9) 0.3380(6) 0.4133(2) 0.0921(12) Uani 1 1 d . . . . .
H48A H 0.0423 0.4205 0.4417 0.111 Uiso 1 1 calc R U . . .
H48B H 0.0467 0.3913 0.3740 0.111 Uiso 1 1 calc R U . . .
C49 C 0.01966(13) 0.2120(9) 0.3971(5) 0.165(3) Uani 1 1 d . . . . .
H49A H -0.0005 0.2645 0.3761 0.247 Uiso 1 1 calc R U . . .
H49B H 0.0235 0.1312 0.3687 0.247 Uiso 1 1 calc R U . . .
H49C H 0.0192 0.1604 0.4361 0.247 Uiso 1 1 calc R U . . .
C50 C 0.10278(8) 0.4860(3) 0.51973(14) 0.0585(7) Uani 1 1 d . . . . .
H50A H 0.1219 0.5536 0.5347 0.070 Uiso 1 1 calc R U . . .
H50B H 0.0849 0.5573 0.4984 0.070 Uiso 1 1 calc R U . . .
C51 C 0.09708(9) 0.4109(4) 0.57803(15) 0.0680(8) Uani 1 1 d . . . . .
H51A H 0.1142 0.3342 0.5985 0.082 Uiso 1 1 calc R U . . .
H51B H 0.0770 0.3512 0.5643 0.082 Uiso 1 1 calc R U . . .
C52 C 0.09592(12) 0.5409(6) 0.62629(17) 0.0909(12) Uani 1 1 d . . . . .
H52A H 0.0923 0.4905 0.6629 0.136 Uiso 1 1 calc R U . . .
H52B H 0.1159 0.5989 0.6404 0.136 Uiso 1 1 calc R U . . .
H52C H 0.0788 0.6159 0.6062 0.136 Uiso 1 1 calc R U . . .
C53 C 0.13618(7) 0.2587(4) 0.49993(14) 0.0582(7) Uani 1 1 d . . . . .
H53A H 0.1331 0.1972 0.5353 0.070 Uiso 1 1 calc R U . . .
H53B H 0.1377 0.1809 0.4676 0.070 Uiso 1 1 calc R U . . .
C54 C 0.16752(9) 0.3518(5) 0.5251(2) 0.0844(10) Uani 1 1 d . . . . .
H54A H 0.1698 0.4222 0.4913 0.101 Uiso 1 1 calc R U . . .
H54B H 0.1673 0.4201 0.5612 0.101 Uiso 1 1 calc R U . . .
C55 C 0.19526(11) 0.2369(8) 0.5466(4) 0.127(2) Uani 1 1 d . . . . .
H55A H 0.2149 0.2980 0.5624 0.190 Uiso 1 1 calc R U . . .
H55B H 0.1931 0.1683 0.5806 0.190 Uiso 1 1 calc R U . . .
H55C H 0.1956 0.1704 0.5107 0.190 Uiso 1 1 calc R U . . .

loop_
_atom_site_aniso_label
_atom_site_aniso_U_11
_atom_site_aniso_U_22
_atom_site_aniso_U_33
_atom_site_aniso_U_23
_atom_site_aniso_U_13
_atom_site_aniso_U_12
C1 0.0352(10) 0.0365(10) 0.0293(8) -0.0002(7) 0.0105(7) -0.0034(8)
N1 0.0318(8) 0.0404(9) 0.0298(8) 0.0017(7) 0.0087(6) -0.0018(7)
O1 0.0377(8) 0.0739(11) 0.0386(8) -0.0018(8) 0.0169(6) -0.0070(8)
O1W 0.130(2) 0.0719(15) 0.0878(17) 0.0210(13) 0.0512(16) 0.0117(15)
C2 0.0357(11) 0.0431(11) 0.0301(9) 0.0019(8) 0.0068(7) -0.0005(8)
O2 0.0566(11) 0.0982(15) 0.0343(8) 0.0150(9) 0.0188(7) 0.0217(10)
O2W 0.0726(17) 0.198(4) 0.0611(14) -0.0171(18) 0.0055(12) -0.004(2)
N2 0.0338(9) 0.0491(10) 0.0319(8) -0.0013(7) 0.0118(7) -0.0033(7)
C3 0.0310(10) 0.0384(10) 0.0356(10) -0.0043(8) 0.0084(7) -0.0035(8)
O3 0.0353(9) 0.0817(14) 0.0592(10) 0.0198(9) 0.0038(7) 0.0002(9)
O3W 0.0635(13) 0.125(2) 0.0456(10) 0.0001(11) 0.0249(9) 0.0001(13)
N3 0.0402(10) 0.0601(12) 0.0334(9) 0.0087(8) 0.0111(7) 0.0073(9)
C4 0.0319(10) 0.0468(11) 0.0332(9) -0.0001(8) 0.0126(7) -0.0057(8)
O4 0.0339(8) 0.0962(15) 0.0519(10) -0.0040(9) 0.0153(7) 0.0005(9)
O4W 0.0602(14) 0.172(3) 0.0668(14) 0.0175(16) 0.0183(11) 0.0281(16)
N4 0.0401(10) 0.0594(12) 0.0371(9) 0.0110(8) 0.0073(7) 0.0005(9)
C5 0.0323(10) 0.0398(10) 0.0304(9) 0.0009(8) 0.0084(7) -0.0043(8)
O5 0.0502(10) 0.0791(13) 0.0445(9) 0.0230(8) 0.0222(7) 0.0112(9)
O5W 0.0849(17) 0.104(2) 0.0892(17) 0.0279(15) 0.0074(14) 0.0127(15)
N5 0.0447(11) 0.0664(13) 0.0371(9) 0.0118(9) 0.0134(8) 0.0029(9)
C6 0.0432(12) 0.0390(11) 0.0334(10) 0.0009(8) 0.0167(8) 0.0002(9)
N6 0.0395(10) 0.0807(15) 0.0409(10) -0.0057(10) 0.0131(8) -0.0115(10)
O6 0.0346(9) 0.1011(15) 0.0468(9) 0.0294(10) 0.0101(7) 0.0053(9)
O6W 0.0763(19) 0.159(3) 0.144(3) -0.010(3) 0.0367(19) -0.029(2)
C7 0.0307(10) 0.0466(12) 0.0442(11) -0.0054(9) 0.0072(8) -0.0018(9)
N7 0.0391(10) 0.0722(14) 0.0371(9) 0.0018(9) 0.0120(7) -0.0092(9)
O7 0.0438(10) 0.0963(15) 0.0421(8) -0.0013(9) 0.0142(7) -0.0239(9)
O7W 0.110(2) 0.113(2) 0.148(3) -0.036(2) 0.083(2) -0.0076(19)
C8 0.0375(11) 0.0498(12) 0.0315(9) 0.0065(9) 0.0086(8) -0.0040(9)
N8 0.0396(11) 0.0777(15) 0.0449(10) 0.0049(10) 0.0155(8) -0.0078(10)
O8 0.0564(11) 0.1002(15) 0.0338(8) -0.0038(9) 0.0209(7) -0.0223(10)
O8W 0.0770(19) 0.202(4) 0.091(2) 0.028(2) 0.0074(15) -0.024(2)
C9 0.0328(10) 0.0465(11) 0.0284(9) 0.0001(8) 0.0101(7) -0.0013(8)
O9 0.0555(13) 0.182(3) 0.0365(10) -0.0139(13) 0.0052(8) -0.0455(16)
O9W 0.131(3) 0.096(2) 0.0928(19) 0.0234(15) 0.0497(18) 0.0151(18)
N9 0.0684(17) 0.102(2) 0.0463(12) 0.0143(12) 0.0220(11) -0.0081(14)
C10 0.0371(10) 0.0545(13) 0.0256(9) -0.0014(8) 0.0086(7) -0.0028(9)
O10 0.0341(9) 0.1052(16) 0.0508(10) 0.0008(10) 0.0108(7) -0.0152(9)
O10W 0.147(4) 0.168(4) 0.116(3) -0.003(3) 0.006(2) -0.032(3)
N10 0.0451(11) 0.0615(13) 0.0529(12) -0.0062(10) 0.0053(9) 0.0012(10)
C11 0.0311(10) 0.0505(12) 0.0317(9) -0.0028(8) 0.0070(8) -0.0039(8)
O11 0.0499(10) 0.1052(16) 0.0345(8) 0.0033(9) 0.0185(7) -0.0088(10)
N11 0.0474(13) 0.103(2) 0.0641(15) -0.0022(14) 0.0242(11) -0.0144(13)
N12 0.0555(12) 0.0337(9) 0.0561(12) -0.0023(8) 0.0148(9) -0.0013(8)
O12 0.0435(9) 0.1004(15) 0.0276(7) 0.0008(8) 0.0063(6) -0.0072(9)
C12 0.0334(10) 0.0436(11) 0.0286(8) -0.0038(8) 0.0095(7) -0.0001(8)
C13 0.0305(10) 0.0505(12) 0.0283(9) -0.0030(8) 0.0066(7) -0.0044(8)
N13 0.0563(13) 0.0375(10) 0.0671(13) -0.0054(9) 0.0180(10) -0.0046(9)
C14 0.0372(11) 0.0578(14) 0.0341(10) 0.0049(9) 0.0142(8) -0.0028(10)
N14 0.0650(13) 0.0397(10) 0.0459(11) 0.0006(9) 0.0099(9) -0.0014(10)
C15 0.0347(12) 0.0758(17) 0.0386(11) -0.0027(11) 0.0035(9) -0.0116(11)
C16 0.0415(12) 0.0521(13) 0.0285(9) -0.0013(8) 0.0130(8) 0.0004(9)
C17 0.0431(11) 0.0382(10) 0.0303(9) 0.0000(8) 0.0090(8) -0.0010(9)
C18 0.0347(10) 0.0461(12) 0.0406(10) 0.0033(9) 0.0126(8) -0.0001(9)
C19 0.0360(11) 0.0520(13) 0.0432(11) 0.0047(9) 0.0138(9) 0.0001(9)
C20 0.0629(16) 0.0367(12) 0.0528(13) -0.0023(10) 0.0180(11) -0.0013(11)
C21 0.097(3) 0.0522(16) 0.0660(18) 0.0099(13) 0.0317(17) -0.0025(16)
C22 0.126(3) 0.081(2) 0.0550(17) 0.0058(16) 0.0260(19) -0.009(2)
C23 0.0595(17) 0.0407(13) 0.0781(18) -0.0057(12) 0.0165(14) 0.0034(12)
C24 0.0609(19) 0.068(2) 0.110(3) -0.0182(19) 0.0142(18) -0.0034(15)
C25 0.066(2) 0.100(3) 0.206(6) -0.051(4) 0.020(3) 0.006(2)
C26 0.0637(16) 0.0400(12) 0.0540(13) -0.0032(10) 0.0213(11) -0.0048(11)
C27 0.089(2) 0.0556(16) 0.0601(16) -0.0115(13) 0.0205(15) 0.0058(15)
C28 0.096(2) 0.076(2) 0.0680(19) -0.0128(16) 0.0412(17) -0.0110(18)
C29 0.0629(17) 0.0402(13) 0.0650(16) -0.0031(11) 0.0187(12) -0.0105(11)
C30 0.0607(18) 0.069(2) 0.091(2) -0.0070(17) 0.0216(16) -0.0065(15)
C31 0.072(2) 0.113(3) 0.104(3) -0.012(2) 0.024(2) -0.029(2)
C32 0.086(2) 0.0433(14) 0.0732(18) -0.0050(13) 0.0334(16) -0.0110(14)
C33 0.088(2) 0.0577(17) 0.079(2) -0.0121(15) 0.0308(17) -0.0066(16)
C34 0.093(3) 0.077(2) 0.080(2) -0.0131(17) 0.0400(19) -0.0180(19)
C35 0.0499(14) 0.0465(13) 0.0693(16) 0.0001(12) 0.0146(12) -0.0030(11)
C36 0.0600(18) 0.079(2) 0.076(2) -0.0015(16) 0.0124(15) 0.0113(16)
C37 0.0506(19) 0.133(4) 0.091(3) -0.008(2) 0.0085(17) -0.001(2)
C38 0.0671(17) 0.0441(14) 0.0669(16) -0.0065(12) 0.0206(13) -0.0046(12)
C39 0.083(2) 0.067(2) 0.079(2) 0.0044(16) 0.0286(17) -0.0004(17)
C40 0.100(3) 0.118(3) 0.072(2) -0.014(2) 0.030(2) -0.021(3)
C41 0.0489(15) 0.0482(14) 0.087(2) -0.0114(14) 0.0117(13) -0.0040(12)
C42 0.0526(19) 0.083(2) 0.138(4) -0.032(2) 0.018(2) -0.0164(17)
C43 0.052(2) 0.134(4) 0.182(5) -0.063(4) 0.018(3) -0.005(2)
C44 0.090(2) 0.0487(14) 0.0544(14) 0.0056(12) 0.0247(14) 0.0044(14)
C45 0.113(3) 0.079(2) 0.0558(17) 0.0049(15) 0.0297(18) 0.016(2)
C46 0.113(3) 0.121(4) 0.062(2) 0.005(2) 0.033(2) 0.003(3)
C47 0.0624(17) 0.0532(15) 0.0679(17) -0.0093(13) 0.0082(13) -0.0062(13)
C48 0.067(2) 0.103(3) 0.087(3) -0.007(2) -0.0014(19) 0.004(2)
C49 0.067(3) 0.144(5) 0.232(8) -0.032(5) -0.021(4) -0.017(3)
C50 0.0735(18) 0.0479(13) 0.0531(14) -0.0052(11) 0.0195(12) -0.0075(13)
C51 0.076(2) 0.0718(19) 0.0547(15) 0.0041(14) 0.0203(14) -0.0038(16)
C52 0.108(3) 0.109(3) 0.0550(17) -0.0109(18) 0.0250(18) 0.003(2)
C53 0.0601(16) 0.0522(15) 0.0575(15) 0.0039(11) 0.0129(12) 0.0029(12)
C54 0.070(2) 0.087(2) 0.087(2) 0.0046(19) 0.0135(18) -0.0138(18)
C55 0.058(2) 0.132(4) 0.166(5) 0.036(4) 0.005(3) -0.006(2)

loop_
_atom_type_symbol
_atom_type_description
_atom_type_scat_dispersion_real
_atom_type_scat_dispersion_imag
_atom_type_scat_source
C C 0.0033 0.0016 'International Tables Vol C Tables 4.2.6.8 and 6.1.1.4'
H H 0.0000 0.0000 'International Tables Vol C Tables 4.2.6.8 and 6.1.1.4'
N N 0.0061 0.0033 'International Tables Vol C Tables 4.2.6.8 and 6.1.1.4'
O O 0.0106 0.0060 'International Tables Vol C Tables 4.2.6.8 and 6.1.1.4'

loop_
_geom_angle_atom_site_label_1
_geom_angle_atom_site_label_2
_geom_angle_atom_site_label_3
_geom_angle
_geom_angle_site_symmetry_1
_geom_angle_site_symmetry_3
N1 C1 C2 122.71(19) . .
N1 C1 C6 115.75(18) . .
C2 C1 C6 121.46(18) . .
C5 N1 C1 117.49(18) . .
H1WA O1W H1WB 107.4 . .
C3 C2 C1 119.47(18) . .
C3 C2 H2A 120.3 . .
C1 C2 H2A 120.3 . .
H2WA O2W H2WB 108.3 . .
C12 N2 C11 117.71(19) . .
C4 C3 C2 118.07(18) . .
C4 C3 C7 121.45(19) . .
C2 C3 C7 120.41(18) . .
H3WA O3W H3WB 108.3 . .
C17 N3 H3A 120.7 . .
C17 N3 H3B 118.4 . .
H3A N3 H3B 120.9 . .
C3 C4 C5 119.13(19) . .
C3 C4 H4A 120.4 . .
C5 C4 H4A 120.4 . .
H4WA O4W H4WB 81.0 . .
C17 N4 H4B 120.0 . .
C17 N4 H4C 122.2 . .
H4B N4 H4C 117.8 . .
N1 C5 C4 123.12(18) . .
N1 C5 C8 115.77(18) . .
C4 C5 C8 121.11(19) . .
H5WA O5W H5WB 107.4 . .
C17 N5 H5A 113.1 . .
C17 N5 H5B 119.0 . .
H5A N5 H5B 123.2 . .
O1 C6 O2 125.8(2) . .
O1 C6 C1 117.72(18) . .
O2 C6 C1 116.51(19) . .
C18 N6 H6B 120.5 . .
C18 N6 H6A 120.5 . .
H6B N6 H6A 116.2 . .
H6WA O6W H6WB 106.3 . .
O4 C7 O3 125.2(2) . .
O4 C7 C3 118.00(19) . .
O3 C7 C3 116.8(2) . .
C18 N7 H7A 116.1 . .
C18 N7 H7B 124.3 . .
H7A N7 H7B 119.0 . .
H7WB O7W H7WA 106.4 . .
O6 C8 O5 125.6(2) . .
O6 C8 C5 117.28(19) . .
O5 C8 C5 117.07(19) . .
C18 N8 H8A 118.4 . .
C18 N8 H8B 121.4 . .
H8A N8 H8B 117.3 . .
H8WA O8W H8WB 44.9 . .
C10 C9 C13 117.73(19) . .
C10 C9 C14 120.60(17) . .
C13 C9 C14 121.66(18) . .
H9WA O9W H9WB 75.2 . .
C19 N9 H9A 115.7 . .
C19 N9 H9B 121.1 . .
H9A N9 H9B 123.1 . .
C11 C10 C9 119.47(18) . .
C11 C10 H10A 120.3 . .
C9 C10 H10A 120.3 . .
H10F O10W H10G 103.5 . .
C19 N10 H10B 132.2 . .
C19 N10 H10C 108.4 . .
H10B N10 H10C 114.2 . .
N2 C11 C10 122.87(18) . .
N2 C11 C15 116.3(2) . .
C10 C11 C15 120.85(19) . .
C19 N11 H11B 122.1 . .
C19 N11 H11A 117.4 . .
H11B N11 H11A 119.9 . .
C29 N12 C26 110.9(2) . .
C29 N12 C20 111.0(2) . .
C26 N12 C20 106.75(18) . .
C29 N12 C23 107.38(19) . .
C26 N12 C23 110.1(2) . .
C20 N12 C23 110.8(2) . .
N2 C12 C13 122.89(18) . .
N2 C12 C16 116.52(19) . .
C13 C12 C16 120.59(17) . .
C9 C13 C12 119.27(18) . .
C9 C13 H13A 120.4 . .
C12 C13 H13A 120.4 . .
C41 N13 C38 111.0(2) . .
C41 N13 C35 106.3(2) . .
C38 N13 C35 110.6(2) . .
C41 N13 C32 111.2(3) . .
C38 N13 C32 107.2(2) . .
C35 N13 C32 110.6(2) . .
O7 C14 O8 125.3(2) . .
O7 C14 C9 118.80(19) . .
O8 C14 C9 115.85(19) . .
C47 N14 C50 110.5(2) . .
C47 N14 C44 110.8(2) . .
C50 N14 C44 107.3(2) . .
C47 N14 C53 107.0(2) . .
C50 N14 C53 110.6(2) . .
C44 N14 C53 110.7(2) . .
O10 C15 O9 125.8(2) . .
O10 C15 C11 118.4(2) . .
O9 C15 C11 115.8(2) . .
O11 C16 O12 125.1(2) . .
O11 C16 C12 118.07(19) . .
O12 C16 C12 116.9(2) . .
N3 C17 N5 120.7(2) . .
N3 C17 N4 119.6(2) . .
N5 C17 N4 119.68(19) . .
N8 C18 N7 121.1(2) . .
N8 C18 N6 119.6(2) . .
N7 C18 N6 119.3(2) . .
N11 C19 N10 121.1(3) . .
N11 C19 N9 121.3(2) . .
N10 C19 N9 117.6(3) . .
C21 C20 N12 115.2(2) . .
C21 C20 H20A 108.5 . .
N12 C20 H20A 108.5 . .
C21 C20 H20B 108.5 . .
N12 C20 H20B 108.5 . .
H20A C20 H20B 107.5 . .
C22 C21 C20 111.1(3) . .
C22 C21 H21A 109.4 . .
C20 C21 H21A 109.4 . .
C22 C21 H21B 109.4 . .
C20 C21 H21B 109.4 . .
H21A C21 H21B 108.0 . .
C21 C22 H22A 109.5 . .
C21 C22 H22B 109.5 . .
H22A C22 H22B 109.5 . .
C21 C22 H22C 109.5 . .
H22A C22 H22C 109.5 . .
H22B C22 H22C 109.5 . .
C24 C23 N12 115.0(2) . .
C24 C23 H23A 108.5 . .
N12 C23 H23A 108.5 . .
C24 C23 H23B 108.5 . .
N12 C23 H23B 108.5 . .
H23A C23 H23B 107.5 . .
C25 C24 C23 111.8(3) . .
C25 C24 H24A 109.3 . .
C23 C24 H24A 109.3 . .
C25 C24 H24B 109.3 . .
C23 C24 H24B 109.3 . .
H24A C24 H24B 107.9 . .
C24 C25 H25A 109.5 . .
C24 C25 H25B 109.5 . .
H25A C25 H25B 109.5 . .
C24 C25 H25C 109.5 . .
H25A C25 H25C 109.5 . .
H25B C25 H25C 109.5 . .
C27 C26 N12 115.8(2) . .
C27 C26 H26A 108.3 . .
N12 C26 H26A 108.3 . .
C27 C26 H26B 108.3 . .
N12 C26 H26B 108.3 . .
H26A C26 H26B 107.4 . .
C28 C27 C26 110.4(3) . .
C28 C27 H27A 109.6 . .
C26 C27 H27A 109.6 . .
C28 C27 H27B 109.6 . .
C26 C27 H27B 109.6 . .
H27A C27 H27B 108.1 . .
C27 C28 H28A 109.5 . .
C27 C28 H28B 109.5 . .
H28A C28 H28B 109.5 . .
C27 C28 H28C 109.5 . .
H28A C28 H28C 109.5 . .
H28B C28 H28C 109.5 . .
C30 C29 N12 115.9(2) . .
C30 C29 H29A 108.3 . .
N12 C29 H29A 108.3 . .
C30 C29 H29B 108.3 . .
N12 C29 H29B 108.3 . .
H29A C29 H29B 107.4 . .
C29 C30 C31 111.5(3) . .
C29 C30 H30A 109.3 . .
C31 C30 H30A 109.3 . .
C29 C30 H30B 109.3 . .
C31 C30 H30B 109.3 . .
H30A C30 H30B 108.0 . .
C30 C31 H31A 109.5 . .
C30 C31 H31B 109.5 . .
H31A C31 H31B 109.5 . .
C30 C31 H31C 109.5 . .
H31A C31 H31C 109.5 . .
H31B C31 H31C 109.5 . .
C33 C32 N13 116.5(2) . .
C33 C32 H32A 108.2 . .
N13 C32 H32A 108.2 . .
C33 C32 H32B 108.2 . .
N13 C32 H32B 108.2 . .
H32A C32 H32B 107.3 . .
C32 C33 C34 110.9(3) . .
C32 C33 H33A 109.5 . .
C34 C33 H33A 109.5 . .
C32 C33 H33B 109.5 . .
C34 C33 H33B 109.5 . .
H33A C33 H33B 108.1 . .
C33 C34 H34A 109.5 . .
C33 C34 H34B 109.5 . .
H34A C34 H34B 109.5 . .
C33 C34 H34C 109.5 . .
H34A C34 H34C 109.5 . .
H34B C34 H34C 109.5 . .
C36 C35 N13 116.0(2) . .
C36 C35 H35A 108.3 . .
N13 C35 H35A 108.3 . .
C36 C35 H35B 108.3 . .
N13 C35 H35B 108.3 . .
H35A C35 H35B 107.4 . .
C35 C36 C37 110.5(3) . .
C35 C36 H36A 109.6 . .
C37 C36 H36A 109.6 . .
C35 C36 H36B 109.6 . .
C37 C36 H36B 109.6 . .
H36A C36 H36B 108.1 . .
C36 C37 H37A 109.5 . .
C36 C37 H37B 109.5 . .
H37A C37 H37B 109.5 . .
C36 C37 H37C 109.5 . .
H37A C37 H37C 109.5 . .
H37B C37 H37C 109.5 . .
C39 C38 N13 116.9(3) . .
C39 C38 H38A 108.1 . .
N13 C38 H38A 108.1 . .
C39 C38 H38B 108.1 . .
N13 C38 H38B 108.1 . .
H38A C38 H38B 107.3 . .
C40 C39 C38 111.0(3) . .
C40 C39 H39A 109.4 . .
C38 C39 H39A 109.4 . .
C40 C39 H39B 109.4 . .
C38 C39 H39B 109.4 . .
H39A C39 H39B 108.0 . .
C39 C40 H40A 109.5 . .
C39 C40 H40B 109.5 . .
H40A C40 H40B 109.5 . .
C39 C40 H40C 109.5 . .
H40A C40 H40C 109.5 . .
H40B C40 H40C 109.5 . .
N13 C41 C42 115.3(3) . .
N13 C41 H41A 108.4 . .
C42 C41 H41A 108.4 . .
N13 C41 H41B 108.4 . .
C42 C41 H41B 108.4 . .
H41A C41 H41B 107.5 . .
C43 C42 C41 111.8(4) . .
C43 C42 H42A 109.3 . .
C41 C42 H42A 109.3 . .
C43 C42 H42B 109.3 . .
C41 C42 H42B 109.3 . .
H42A C42 H42B 107.9 . .
C42 C43 H43A 109.5 . .
C42 C43 H43B 109.5 . .
H43A C43 H43B 109.5 . .
C42 C43 H43C 109.5 . .
H43A C43 H43C 109.5 . .
H43B C43 H43C 109.5 . .
N14 C44 C45 115.0(2) . .
N14 C44 H44A 108.5 . .
C45 C44 H44A 108.5 . .
N14 C44 H44B 108.5 . .
C45 C44 H44B 108.5 . .
H44A C44 H44B 107.5 . .
C46 C45 C44 110.3(3) . .
C46 C45 H45A 109.6 . .
C44 C45 H45A 109.6 . .
C46 C45 H45B 109.6 . .
C44 C45 H45B 109.6 . .
H45A C45 H45B 108.1 . .
C45 C46 H46A 109.5 . .
C45 C46 H46B 109.5 . .
H46A C46 H46B 109.5 . .
C45 C46 H46C 109.5 . .
H46A C46 H46C 109.5 . .
H46B C46 H46C 109.5 . .
N14 C47 C48 115.9(3) . .
N14 C47 H47A 108.3 . .
C48 C47 H47A 108.3 . .
N14 C47 H47B 108.3 . .
C48 C47 H47B 108.3 . .
H47A C47 H47B 107.4 . .
C49 C48 C47 109.6(4) . .
C49 C48 H48A 109.8 . .
C47 C48 H48A 109.8 . .
C49 C48 H48B 109.8 . .
C47 C48 H48B 109.8 . .
H48A C48 H48B 108.2 . .
C48 C49 H49A 109.5 . .
C48 C49 H49B 109.5 . .
H49A C49 H49B 109.5 . .
C48 C49 H49C 109.5 . .
H49A C49 H49C 109.5 . .
H49B C49 H49C 109.5 . .
C51 C50 N14 115.9(2) . .
C51 C50 H50A 108.3 . .
N14 C50 H50A 108.3 . .
C51 C50 H50B 108.3 . .
N14 C50 H50B 108.3 . .
H50A C50 H50B 107.4 . .
C50 C51 C52 110.9(3) . .
C50 C51 H51A 109.5 . .
C52 C51 H51A 109.5 . .
C50 C51 H51B 109.5 . .
C52 C51 H51B 109.5 . .
H51A C51 H51B 108.0 . .
C51 C52 H52A 109.5 . .
C51 C52 H52B 109.5 . .
H52A C52 H52B 109.5 . .
C51 C52 H52C 109.5 . .
H52A C52 H52C 109.5 . .
H52B C52 H52C 109.5 . .
C54 C53 N14 114.0(3) . .
C54 C53 H53A 108.7 . .
N14 C53 H53A 108.7 . .
C54 C53 H53B 108.7 . .
N14 C53 H53B 108.7 . .
H53A C53 H53B 107.6 . .
C55 C54 C53 110.7(4) . .
C55 C54 H54A 109.5 . .
C53 C54 H54A 109.5 . .
C55 C54 H54B 109.5 . .
C53 C54 H54B 109.5 . .
H54A C54 H54B 108.1 . .
C54 C55 H55A 109.5 . .
C54 C55 H55B 109.5 . .
H55A C55 H55B 109.5 . .
C54 C55 H55C 109.5 . .
H55A C55 H55C 109.5 . .
H55B C55 H55C 109.5 . .

loop_
_geom_bond_atom_site_label_1
_geom_bond_atom_site_label_2
_geom_bond_distance
_geom_bond_site_symmetry_2
C1 N1 1.345(3) .
C1 C2 1.388(3) .
C1 C6 1.528(3) .
N1 C5 1.338(3) .
O1 C6 1.230(3) .
O1W H1WA 0.8593 .
O1W H1WB 0.8617 .
C2 C3 1.386(3) .
C2 H2A 0.9300 .
O2 C6 1.252(3) .
O2W H2WA 0.8501 .
O2W H2WB 0.8500 .
N2 C12 1.336(3) .
N2 C11 1.339(3) .
C3 C4 1.383(3) .
C3 C7 1.530(3) .
O3 C7 1.246(3) .
O3W H3WA 0.8574 .
O3W H3WB 0.8593 .
N3 C17 1.321(3) .
N3 H3A 0.8738 .
N3 H3B 0.9131 .
C4 C5 1.392(3) .
C4 H4A 0.9300 .
O4 C7 1.243(3) .
O4W H4WA 0.8493 .
O4W H4WB 0.8501 .
N4 C17 1.327(3) .
N4 H4B 0.8780 .
N4 H4C 0.8978 .
C5 C8 1.531(3) .
O5 C8 1.246(3) .
O5W H5WA 0.8596 .
O5W H5WB 0.8616 .
N5 C17 1.324(3) .
N5 H5A 0.8612 .
N5 H5B 0.9260 .
N6 C18 1.327(3) .
N6 H6B 0.9092 .
N6 H6A 0.8489 .
O6 C8 1.244(3) .
O6W H6WA 0.8693 .
O6W H6WB 0.8696 .
N7 C18 1.319(3) .
N7 H7A 0.8667 .
N7 H7B 0.8743 .
O7 C14 1.237(3) .
O7W H7WB 0.8648 .
O7W H7WA 0.8623 .
N8 C18 1.317(3) .
N8 H8A 0.8306 .
N8 H8B 0.8650 .
O8 C14 1.254(3) .
O8W H8WA 0.8500 .
O8W H8WB 0.8500 .
C9 C10 1.386(3) .
C9 C13 1.388(3) .
C9 C14 1.522(3) .
O9 C15 1.254(3) .
O9W H9WA 0.8502 .
O9W H9WB 0.8498 .
N9 C19 1.343(3) .
N9 H9A 0.8485 .
N9 H9B 0.8843 .
C10 C11 1.386(3) .
C10 H10A 0.9300 .
O10 C15 1.233(3) .
O10W H10F 0.8500 .
O10W H10G 0.8499 .
N10 C19 1.311(3) .
N10 H10B 0.8234 .
N10 H10C 1.0151 .
C11 C15 1.537(3) .
O11 C16 1.239(3) .
N11 C19 1.297(3) .
N11 H11B 0.8267 .
N11 H11A 0.8482 .
N12 C29 1.518(3) .
N12 C26 1.523(4) .
N12 C20 1.526(3) .
N12 C23 1.529(4) .
O12 C16 1.251(3) .
C12 C13 1.390(3) .
C12 C16 1.533(3) .
C13 H13A 0.9300 .
N13 C41 1.510(4) .
N13 C38 1.517(4) .
N13 C35 1.523(4) .
N13 C32 1.524(4) .
N14 C47 1.509(4) .
N14 C50 1.513(4) .
N14 C44 1.519(4) .
N14 C53 1.526(4) .
C20 C21 1.525(4) .
C20 H20A 0.9700 .
C20 H20B 0.9700 .
C21 C22 1.498(5) .
C21 H21A 0.9700 .
C21 H21B 0.9700 .
C22 H22A 0.9600 .
C22 H22B 0.9600 .
C22 H22C 0.9600 .
C23 C24 1.507(5) .
C23 H23A 0.9700 .
C23 H23B 0.9700 .
C24 C25 1.482(6) .
C24 H24A 0.9700 .
C24 H24B 0.9700 .
C25 H25A 0.9600 .
C25 H25B 0.9600 .
C25 H25C 0.9600 .
C26 C27 1.518(4) .
C26 H26A 0.9700 .
C26 H26B 0.9700 .
C27 C28 1.503(5) .
C27 H27A 0.9700 .
C27 H27B 0.9700 .
C28 H28A 0.9600 .
C28 H28B 0.9600 .
C28 H28C 0.9600 .
C29 C30 1.502(5) .
C29 H29A 0.9700 .
C29 H29B 0.9700 .
C30 C31 1.506(5) .
C30 H30A 0.9700 .
C30 H30B 0.9700 .
C31 H31A 0.9600 .
C31 H31B 0.9600 .
C31 H31C 0.9600 .
C32 C33 1.503(5) .
C32 H32A 0.9700 .
C32 H32B 0.9700 .
C33 C34 1.521(6) .
C33 H33A 0.9700 .
C33 H33B 0.9700 .
C34 H34A 0.9600 .
C34 H34B 0.9600 .
C34 H34C 0.9600 .
C35 C36 1.506(4) .
C35 H35A 0.9700 .
C35 H35B 0.9700 .
C36 C37 1.513(6) .
C36 H36A 0.9700 .
C36 H36B 0.9700 .
C37 H37A 0.9600 .
C37 H37B 0.9600 .
C37 H37C 0.9600 .
C38 C39 1.508(5) .
C38 H38A 0.9700 .
C38 H38B 0.9700 .
C39 C40 1.501(6) .
C39 H39A 0.9700 .
C39 H39B 0.9700 .
C40 H40A 0.9600 .
C40 H40B 0.9600 .
C40 H40C 0.9600 .
C41 C42 1.516(4) .
C41 H41A 0.9700 .
C41 H41B 0.9700 .
C42 C43 1.462(7) .
C42 H42A 0.9700 .
C42 H42B 0.9700 .
C43 H43A 0.9600 .
C43 H43B 0.9600 .
C43 H43C 0.9600 .
C44 C45 1.523(5) .
C44 H44A 0.9700 .
C44 H44B 0.9700 .
C45 C46 1.497(6) .
C45 H45A 0.9700 .
C45 H45B 0.9700 .
C46 H46A 0.9600 .
C46 H46B 0.9600 .
C46 H46C 0.9600 .
C47 C48 1.517(5) .
C47 H47A 0.9700 .
C47 H47B 0.9700 .
C48 C49 1.513(8) .
C48 H48A 0.9700 .
C48 H48B 0.9700 .
C49 H49A 0.9600 .
C49 H49B 0.9600 .
C49 H49C 0.9600 .
C50 C51 1.509(5) .
C50 H50A 0.9700 .
C50 H50B 0.9700 .
C51 C52 1.511(5) .
C51 H51A 0.9700 .
C51 H51B 0.9700 .
C52 H52A 0.9600 .
C52 H52B 0.9600 .
C52 H52C 0.9600 .
C53 C54 1.515(5) .
C53 H53A 0.9700 .
C53 H53B 0.9700 .
C54 C55 1.492(7) .
C54 H54A 0.9700 .
C54 H54B 0.9700 .
C55 H55A 0.9600 .
C55 H55B 0.9600 .
C55 H55C 0.9600 .

loop_
_geom_torsion_atom_site_label_1
_geom_torsion_atom_site_label_2
_geom_torsion_atom_site_label_3
_geom_torsion_atom_site_label_4
_geom_torsion
_geom_torsion_site_symmetry_1
_geom_torsion_site_symmetry_2
_geom_torsion_site_symmetry_3
_geom_torsion_site_symmetry_4
C2 C1 N1 C5 1.1(3) . . . .
C6 C1 N1 C5 -175.73(18) . . . .
N1 C1 C2 C3 -0.4(3) . . . .
C6 C1 C2 C3 176.31(19) . . . .
C1 C2 C3 C4 -0.1(3) . . . .
C1 C2 C3 C7 -177.08(19) . . . .
C2 C3 C4 C5 -0.2(3) . . . .
C7 C3 C4 C5 176.8(2) . . . .
C1 N1 C5 C4 -1.5(3) . . . .
C1 N1 C5 C8 177.51(18) . . . .
C3 C4 C5 N1 1.0(3) . . . .
C3 C4 C5 C8 -177.92(19) . . . .
N1 C1 C6 O1 -11.3(3) . . . .
C2 C1 C6 O1 171.8(2) . . . .
N1 C1 C6 O2 168.1(2) . . . .
C2 C1 C6 O2 -8.9(3) . . . .
C4 C3 C7 O4 -1.3(3) . . . .
C2 C3 C7 O4 175.6(2) . . . .
C4 C3 C7 O3 -179.6(2) . . . .
C2 C3 C7 O3 -2.7(3) . . . .
N1 C5 C8 O6 3.7(3) . . . .
C4 C5 C8 O6 -177.3(2) . . . .
N1 C5 C8 O5 -174.7(2) . . . .
C4 C5 C8 O5 4.3(3) . . . .
C13 C9 C10 C11 1.5(3) . . . .
C14 C9 C10 C11 -179.4(2) . . . .
C12 N2 C11 C10 -1.0(3) . . . .
C12 N2 C11 C15 179.6(2) . . . .
C9 C10 C11 N2 -1.2(4) . . . .
C9 C10 C11 C15 178.1(2) . . . .
C11 N2 C12 C13 3.0(3) . . . .
C11 N2 C12 C16 -177.0(2) . . . .
C10 C9 C13 C12 0.3(3) . . . .
C14 C9 C13 C12 -178.8(2) . . . .
N2 C12 C13 C9 -2.6(3) . . . .
C16 C12 C13 C9 177.4(2) . . . .
C10 C9 C14 O7 168.4(2) . . . .
C13 C9 C14 O7 -12.5(4) . . . .
C10 C9 C14 O8 -11.8(3) . . . .
C13 C9 C14 O8 167.2(2) . . . .
N2 C11 C15 O10 12.0(4) . . . .
C10 C11 C15 O10 -167.3(3) . . . .
N2 C11 C15 O9 -168.9(3) . . . .
C10 C11 C15 O9 11.8(4) . . . .
N2 C12 C16 O11 -7.7(3) . . . .
C13 C12 C16 O11 172.3(2) . . . .
N2 C12 C16 O12 172.5(2) . . . .
C13 C12 C16 O12 -7.5(3) . . . .
C29 N12 C20 C21 -61.2(3) . . . .
C26 N12 C20 C21 177.8(3) . . . .
C23 N12 C20 C21 58.0(3) . . . .
N12 C20 C21 C22 -173.8(3) . . . .
C29 N12 C23 C24 178.5(3) . . . .
C26 N12 C23 C24 -60.6(4) . . . .
C20 N12 C23 C24 57.2(4) . . . .
N12 C23 C24 C25 178.4(4) . . . .
C29 N12 C26 C27 65.8(3) . . . .
C20 N12 C26 C27 -173.1(3) . . . .
C23 N12 C26 C27 -52.9(3) . . . .
N12 C26 C27 C28 -179.7(3) . . . .
C26 N12 C29 C30 62.0(3) . . . .
C20 N12 C29 C30 -56.5(3) . . . .
C23 N12 C29 C30 -177.7(3) . . . .
N12 C29 C30 C31 -175.3(3) . . . .
C41 N13 C32 C33 56.4(4) . . . .
C38 N13 C32 C33 177.8(3) . . . .
C35 N13 C32 C33 -61.6(4) . . . .
N13 C32 C33 C34 173.3(3) . . . .
C41 N13 C35 C36 -178.5(3) . . . .
C38 N13 C35 C36 60.9(3) . . . .
C32 N13 C35 C36 -57.7(4) . . . .
N13 C35 C36 C37 178.3(3) . . . .
C41 N13 C38 C39 -59.7(4) . . . .
C35 N13 C38 C39 58.0(4) . . . .
C32 N13 C38 C39 178.7(3) . . . .
N13 C38 C39 C40 174.8(3) . . . .
C38 N13 C41 C42 -58.3(4) . . . .
C35 N13 C41 C42 -178.6(3) . . . .
C32 N13 C41 C42 60.9(4) . . . .
N13 C41 C42 C43 -168.7(5) . . . .
C47 N14 C44 C45 -60.8(4) . . . .
C50 N14 C44 C45 178.4(3) . . . .
C53 N14 C44 C45 57.7(4) . . . .
N14 C44 C45 C46 178.9(3) . . . .
C50 N14 C47 C48 60.9(4) . . . .
C44 N14 C47 C48 -57.8(4) . . . .
C53 N14 C47 C48 -178.6(3) . . . .
N14 C47 C48 C49 -175.8(5) . . . .
C47 N14 C50 C51 56.5(3) . . . .
C44 N14 C50 C51 177.4(3) . . . .
C53 N14 C50 C51 -61.8(3) . . . .
N14 C50 C51 C52 175.6(3) . . . .
C47 N14 C53 C54 178.8(3) . . . .
C50 N14 C53 C54 -60.7(4) . . . .
C44 N14 C53 C54 58.0(3) . . . .
N14 C53 C54 C55 -173.6(4) . . . .
